data_4510117
loop_
_publ_author_name
'Pan, Fangfang'
'Englert, Ulli'

_publ_section_title
;
 N-(6-Methyl-2-pyridyl)mesitylenesulfonamide: An Efficient Template for
 Polyiodides
;
_journal_issue 3
_journal_name_full 'Crystal Growth &amp; Design'
_journal_page_first 1057
_journal_paper_doi 10.1021/cg4015477
_journal_volume 14
_journal_year 2014
_chemical_formula_sum 'C18 H22 I2 N2 O2 S'
_chemical_formula_weight 584.24
_chemical_name_systematic
; 
 ? 
;
_space_group_IT_number 2
_symmetry_cell_setting triclinic
_symmetry_space_group_name_Hall '-P 1'
_symmetry_space_group_name_H-M 'P -1'
_atom_sites_solution_hydrogens geom
_atom_sites_solution_primary direct
_atom_sites_solution_secondary difmap
_audit_creation_method SHELXL-97
_cell_angle_alpha 94.0410(10)
_cell_angle_beta 104.4000(10)
_cell_angle_gamma 90.7170(10)
_cell_formula_units_Z 2
_cell_length_a 8.8726(8)
_cell_length_b 10.5812(9)
_cell_length_c 11.2061(10)
_cell_measurement_reflns_used 4632
_cell_measurement_temperature 100(2)
_cell_measurement_theta_max 29.9289
_cell_measurement_theta_min 2.3711
_cell_volume 1015.98(16)
_computing_structure_refinement 'SHELXL-97 (Sheldrick, 1997)'
_computing_structure_solution 'SHELXS-97 (Sheldrick, 1990)'
_diffrn_ambient_temperature 100(2)
_diffrn_measured_fraction_theta_full 0.990
_diffrn_measured_fraction_theta_max 0.990
_diffrn_measurement_device_type 'SMART CCD area detector'
_diffrn_measurement_method 'omega scans'
_diffrn_radiation_monochromator 'Multilayer optics'
_diffrn_radiation_source 'Incoatec microsource'
_diffrn_radiation_type MoK\a
_diffrn_radiation_wavelength 0.71073
_diffrn_reflns_av_R_equivalents 0.0307
_diffrn_reflns_av_sigmaI/netI 0.0361
_diffrn_reflns_limit_h_max 12
_diffrn_reflns_limit_h_min -12
_diffrn_reflns_limit_k_max 14
_diffrn_reflns_limit_k_min -14
_diffrn_reflns_limit_l_max 15
_diffrn_reflns_limit_l_min -15
_diffrn_reflns_number 15108
_diffrn_reflns_theta_full 29.50
_diffrn_reflns_theta_max 29.50
_diffrn_reflns_theta_min 1.93
_exptl_absorpt_coefficient_mu 3.212
_exptl_absorpt_correction_T_max 0.8559
_exptl_absorpt_correction_T_min 0.5659
_exptl_absorpt_correction_type multi-scan
_exptl_absorpt_process_details SADABS
_exptl_crystal_colour brown
_exptl_crystal_density_diffrn 1.910
_exptl_crystal_density_method 'not measured'
_exptl_crystal_description plate
_exptl_crystal_F_000 564
_exptl_crystal_size_max 0.20
_exptl_crystal_size_mid 0.10
_exptl_crystal_size_min 0.05
_refine_diff_density_max 0.701
_refine_diff_density_min -0.417
_refine_diff_density_rms 0.110
_refine_ls_extinction_method none
_refine_ls_goodness_of_fit_ref 1.029
_refine_ls_hydrogen_treatment mixed
_refine_ls_matrix_type full
_refine_ls_number_parameters 238
_refine_ls_number_reflns 5602
_refine_ls_number_restraints 0
_refine_ls_restrained_S_all 1.029
_refine_ls_R_factor_all 0.0314
_refine_ls_R_factor_gt 0.0254
_refine_ls_shift/su_max 0.002
_refine_ls_shift/su_mean 0.000
_refine_ls_structure_factor_coef Fsqd
_refine_ls_weighting_details 'calc w=1/[\s^2^(Fo^2^)+(0.0246P)^2^+0.0000P] where P=(Fo^2^+2Fc^2^)/3'
_refine_ls_weighting_scheme calc
_refine_ls_wR_factor_gt 0.0542
_refine_ls_wR_factor_ref 0.0573
_reflns_number_gt 4877
_reflns_number_total 5602
_reflns_threshold_expression >2sigma(I)
_cod_data_source_file cg4015477_si_001.cif
_cod_data_source_block 4
_cod_depositor_comments
;
The following automatic conversions were performed:

'_symmetry_cell_setting' value 'Triclinic' changed to 'triclinic'
according to
/usr/data/users/saulius/crontab/automatic-downloads/current/ACS/lib/dictionaries/cif_core.dic
dictionary named 'cif_core.dic' version 2.4.2 from
2011-04-26.

'_exptl_absorpt_correction_type' value 'Multi-scan'
changed to 'multi-scan' according to
/usr/data/users/saulius/crontab/automatic-downloads/current/ACS/lib/dictionaries/cif_core.dic
dictionary named 'cif_core.dic' version 2.4.2 from 2011-04-26.

Automatic conversion script
Id: cif_fix_values 2281 2013-09-26 08:29:07Z andrius 
;
_cod_original_sg_symbol_Hall -P1
_cod_original_sg_symbol_H-M P-1
_cod_database_code 4510117

loop_
_symmetry_equiv_pos_as_xyz
'x, y, z'
'-x, -y, -z'

loop_
_atom_site_label
_atom_site_type_symbol
_atom_site_fract_x
_atom_site_fract_y
_atom_site_fract_z
_atom_site_U_iso_or_equiv
_atom_site_adp_type
_atom_site_occupancy
_atom_site_symmetry_multiplicity
_atom_site_calc_flag
_atom_site_refinement_flags
I1 I 0.801187(18) -0.194517(14) 0.247129(14) 0.01756(5) Uani 1 1 d .
I2 I 0.926682(18) -0.416886(15) 0.065843(15) 0.02014(5) Uani 1 1 d .
S1 S 0.70894(7) 0.22960(6) 0.12829(5) 0.01467(12) Uani 1 1 d .
O1 O 0.85726(19) 0.19324(16) 0.11180(16) 0.0196(4) Uani 1 1 d .
O2 O 0.6018(2) 0.28499(16) 0.03073(15) 0.0183(4) Uani 1 1 d .
N1 N 0.4430(2) -0.04569(19) 0.18457(18) 0.0145(4) Uani 1 1 d .
H1N H 0.523(3) -0.095(2) 0.208(2) 0.020(7) Uiso 1 1 d .
N2 N 0.6272(2) 0.09206(19) 0.1484(2) 0.0157(4) Uani 1 1 d .
H2N H 0.682(3) 0.034(3) 0.165(3) 0.026(8) Uiso 1 1 d .
C1 C 0.4734(3) 0.0695(2) 0.1483(2) 0.0138(5) Uani 1 1 d .
C2 C 0.3002(3) -0.0866(2) 0.1907(2) 0.0161(5) Uani 1 1 d .
C3 C 0.1777(3) -0.0071(2) 0.1578(2) 0.0200(5) Uani 1 1 d .
H3 H 0.0760 -0.0329 0.1613 0.024 Uiso 1 1 calc R
C4 C 0.2044(3) 0.1111(2) 0.1195(2) 0.0204(5) Uani 1 1 d .
H4 H 0.1199 0.1661 0.0967 0.025 Uiso 1 1 calc R
C5 C 0.3518(3) 0.1505(2) 0.1139(2) 0.0189(5) Uani 1 1 d .
H5 H 0.3689 0.2313 0.0869 0.023 Uiso 1 1 calc R
C6 C 0.2872(3) -0.2177(2) 0.2291(2) 0.0196(5) Uani 1 1 d .
H6A H 0.2713 -0.2785 0.1566 0.029 Uiso 1 1 calc R
H6B H 0.1987 -0.2241 0.2663 0.029 Uiso 1 1 calc R
H6C H 0.3831 -0.2367 0.2896 0.029 Uiso 1 1 calc R
C7 C 0.7321(3) 0.3232(2) 0.2698(2) 0.0145(5) Uani 1 1 d .
C8 C 0.6401(3) 0.4308(2) 0.2779(2) 0.0161(5) Uani 1 1 d .
C9 C 0.6616(3) 0.4950(2) 0.3938(2) 0.0177(5) Uani 1 1 d .
H9 H 0.6007 0.5669 0.4014 0.021 Uiso 1 1 calc R
C10 C 0.7674(3) 0.4597(2) 0.4990(2) 0.0178(5) Uani 1 1 d .
C11 C 0.8586(3) 0.3561(2) 0.4864(2) 0.0183(5) Uani 1 1 d .
H11 H 0.9337 0.3325 0.5571 0.022 Uiso 1 1 calc R
C12 C 0.8440(3) 0.2856(2) 0.3741(2) 0.0161(5) Uani 1 1 d .
C13 C 0.5296(3) 0.4875(2) 0.1723(2) 0.0203(5) Uani 1 1 d .
H13A H 0.4908 0.5667 0.2024 0.031 Uiso 1 1 calc R
H13B H 0.4420 0.4278 0.1368 0.031 Uiso 1 1 calc R
H13C H 0.5842 0.5049 0.1089 0.031 Uiso 1 1 calc R
C14 C 0.7844(3) 0.5322(2) 0.6223(2) 0.0242(6) Uani 1 1 d .
H14A H 0.7203 0.6073 0.6116 0.036 Uiso 1 1 calc R
H14B H 0.8937 0.5585 0.6570 0.036 Uiso 1 1 calc R
H14C H 0.7502 0.4780 0.6786 0.036 Uiso 1 1 calc R
C15 C 0.9522(3) 0.1768(2) 0.3727(2) 0.0208(5) Uani 1 1 d .
H15A H 0.8910 0.0989 0.3387 0.031 Uiso 1 1 calc R
H15B H 1.0125 0.1659 0.4571 0.031 Uiso 1 1 calc R
H15C H 1.0232 0.1950 0.3212 0.031 Uiso 1 1 calc R
C16 C 0.5408(3) 0.1174(3) 0.4685(2) 0.0267(6) Uani 1 1 d .
H16 H 0.5684 0.1982 0.4470 0.032 Uiso 1 1 calc R
C17 C 0.3480(3) -0.0271(3) 0.5043(3) 0.0270(6) Uani 1 1 d .
H17 H 0.2439 -0.0454 0.5073 0.032 Uiso 1 1 calc R
C18 C 0.3885(3) 0.0912(3) 0.4724(2) 0.0263(6) Uani 1 1 d .
H18 H 0.3121 0.1538 0.4534 0.032 Uiso 1 1 calc R

loop_
_atom_site_aniso_label
_atom_site_aniso_U_11
_atom_site_aniso_U_22
_atom_site_aniso_U_33
_atom_site_aniso_U_23
_atom_site_aniso_U_13
_atom_site_aniso_U_12
I1 0.01653(9) 0.01613(8) 0.01991(9) 0.00082(6) 0.00427(6) 0.00490(6)
I2 0.01538(9) 0.02103(9) 0.02348(9) 0.00385(7) 0.00324(7) 0.00112(6)
S1 0.0125(3) 0.0169(3) 0.0156(3) 0.0012(2) 0.0055(2) 0.0005(2)
O1 0.0143(9) 0.0240(10) 0.0224(9) 0.0000(7) 0.0085(7) 0.0010(7)
O2 0.0182(9) 0.0214(9) 0.0152(8) 0.0020(7) 0.0036(7) 0.0018(7)
N1 0.0133(10) 0.0149(10) 0.0157(10) 0.0017(8) 0.0043(8) 0.0027(8)
N2 0.0107(10) 0.0126(10) 0.0242(11) 0.0013(8) 0.0051(8) 0.0018(8)
C1 0.0135(11) 0.0136(11) 0.0139(11) -0.0002(9) 0.0029(9) -0.0003(9)
C2 0.0156(12) 0.0191(12) 0.0136(11) -0.0008(9) 0.0045(9) -0.0013(9)
C3 0.0141(12) 0.0250(13) 0.0215(13) 0.0005(10) 0.0059(10) -0.0001(10)
C4 0.0130(12) 0.0240(13) 0.0248(13) 0.0049(11) 0.0045(10) 0.0045(10)
C5 0.0156(12) 0.0173(12) 0.0245(13) 0.0038(10) 0.0058(10) 0.0020(10)
C6 0.0217(13) 0.0173(12) 0.0217(13) 0.0015(10) 0.0090(11) -0.0002(10)
C7 0.0126(11) 0.0142(11) 0.0171(12) 0.0020(9) 0.0039(9) -0.0017(9)
C8 0.0164(12) 0.0132(11) 0.0191(12) 0.0031(9) 0.0049(10) 0.0001(9)
C9 0.0169(12) 0.0146(12) 0.0219(13) -0.0010(10) 0.0057(10) -0.0001(9)
C10 0.0178(12) 0.0160(12) 0.0197(12) 0.0007(10) 0.0050(10) -0.0014(10)
C11 0.0145(12) 0.0203(13) 0.0192(12) 0.0042(10) 0.0020(10) 0.0001(10)
C12 0.0129(11) 0.0158(12) 0.0197(12) 0.0039(9) 0.0037(10) -0.0009(9)
C13 0.0207(13) 0.0181(12) 0.0205(13) 0.0006(10) 0.0019(10) 0.0054(10)
C14 0.0284(15) 0.0229(14) 0.0192(13) -0.0020(11) 0.0031(11) 0.0009(11)
C15 0.0170(13) 0.0197(13) 0.0245(13) 0.0025(10) 0.0027(11) 0.0037(10)
C16 0.0305(16) 0.0285(15) 0.0215(14) -0.0045(11) 0.0093(12) -0.0048(12)
C17 0.0163(13) 0.0385(17) 0.0263(14) -0.0062(12) 0.0083(11) -0.0050(12)
C18 0.0213(14) 0.0325(16) 0.0239(14) -0.0041(12) 0.0048(11) 0.0021(12)

loop_
_atom_type_symbol
_atom_type_description
_atom_type_scat_dispersion_real
_atom_type_scat_dispersion_imag
_atom_type_scat_source
C C 0.0033 0.0016 'International Tables Vol C Tables 4.2.6.8 and 6.1.1.4'
H H 0.0000 0.0000 'International Tables Vol C Tables 4.2.6.8 and 6.1.1.4'
N N 0.0061 0.0033 'International Tables Vol C Tables 4.2.6.8 and 6.1.1.4'
O O 0.0106 0.0060 'International Tables Vol C Tables 4.2.6.8 and 6.1.1.4'
S S 0.1246 0.1234 'International Tables Vol C Tables 4.2.6.8 and 6.1.1.4'
I I -0.4742 1.8119 'International Tables Vol C Tables 4.2.6.8 and 6.1.1.4'

loop_
_geom_angle_atom_site_label_1
_geom_angle_atom_site_label_2
_geom_angle_atom_site_label_3
_geom_angle
_geom_angle_site_symmetry_1
O2 S1 O1 119.35(11) .
O2 S1 N2 106.74(11) .
O1 S1 N2 102.97(10) .
O2 S1 C7 110.77(11) .
O1 S1 C7 110.14(11) .
N2 S1 C7 105.65(11) .
C2 N1 C1 124.0(2) .
C2 N1 H1N 118.9(17) .
C1 N1 H1N 117.0(17) .
C1 N2 S1 126.97(17) .
C1 N2 H2N 115(2) .
S1 N2 H2N 118(2) .
N1 C1 N2 114.6(2) .
N1 C1 C5 118.6(2) .
N2 C1 C5 126.7(2) .
N1 C2 C3 118.3(2) .
N1 C2 C6 116.8(2) .
C3 C2 C6 124.9(2) .
C2 C3 C4 119.2(2) .
C2 C3 H3 120.4 .
C4 C3 H3 120.4 .
C5 C4 C3 121.3(2) .
C5 C4 H4 119.3 .
C3 C4 H4 119.3 .
C1 C5 C4 118.5(2) .
C1 C5 H5 120.7 .
C4 C5 H5 120.7 .
C2 C6 H6A 109.5 .
C2 C6 H6B 109.5 .
H6A C6 H6B 109.5 .
C2 C6 H6C 109.5 .
H6A C6 H6C 109.5 .
H6B C6 H6C 109.5 .
C12 C7 C8 121.5(2) .
C12 C7 S1 117.57(18) .
C8 C7 S1 120.92(18) .
C9 C8 C7 116.8(2) .
C9 C8 C13 116.6(2) .
C7 C8 C13 126.5(2) .
C10 C9 C8 123.6(2) .
C10 C9 H9 118.2 .
C8 C9 H9 118.2 .
C9 C10 C11 117.8(2) .
C9 C10 C14 121.2(2) .
C11 C10 C14 121.0(2) .
C10 C11 C12 122.5(2) .
C10 C11 H11 118.8 .
C12 C11 H11 118.8 .
C11 C12 C7 117.8(2) .
C11 C12 C15 117.1(2) .
C7 C12 C15 125.1(2) .
C8 C13 H13A 109.5 .
C8 C13 H13B 109.5 .
H13A C13 H13B 109.5 .
C8 C13 H13C 109.5 .
H13A C13 H13C 109.5 .
H13B C13 H13C 109.5 .
C10 C14 H14A 109.5 .
C10 C14 H14B 109.5 .
H14A C14 H14B 109.5 .
C10 C14 H14C 109.5 .
H14A C14 H14C 109.5 .
H14B C14 H14C 109.5 .
C12 C15 H15A 109.5 .
C12 C15 H15B 109.5 .
H15A C15 H15B 109.5 .
C12 C15 H15C 109.5 .
H15A C15 H15C 109.5 .
H15B C15 H15C 109.5 .
C17 C16 C18 120.4(3) 2_656
C17 C16 H16 119.8 2_656
C18 C16 H16 119.8 .
C16 C17 C18 119.8(3) 2_656
C16 C17 H17 120.1 2_656
C18 C17 H17 120.1 .
C16 C18 C17 119.8(3) .
C16 C18 H18 120.1 .
C17 C18 H18 120.1 .

loop_
_geom_bond_atom_site_label_1
_geom_bond_atom_site_label_2
_geom_bond_distance
_geom_bond_site_symmetry_2
I2 I2 2.7587(4) 2_745
S1 O2 1.4247(17) .
S1 O1 1.4274(17) .
S1 N2 1.672(2) .
S1 C7 1.775(2) .
N1 C2 1.353(3) .
N1 C1 1.357(3) .
N1 H1N 0.88(3) .
N2 C1 1.382(3) .
N2 H2N 0.79(3) .
C1 C5 1.382(3) .
C2 C3 1.376(3) .
C2 C6 1.493(3) .
C3 C4 1.387(3) .
C3 H3 0.9500 .
C4 C5 1.385(3) .
C4 H4 0.9500 .
C5 H5 0.9500 .
C6 H6A 0.9800 .
C6 H6B 0.9800 .
C6 H6C 0.9800 .
C7 C12 1.417(3) .
C7 C8 1.420(3) .
C8 C9 1.390(3) .
C8 C13 1.503(3) .
C9 C10 1.389(3) .
C9 H9 0.9500 .
C10 C11 1.391(3) .
C10 C14 1.505(3) .
C11 C12 1.393(3) .
C11 H11 0.9500 .
C12 C15 1.510(3) .
C13 H13A 0.9800 .
C13 H13B 0.9800 .
C13 H13C 0.9800 .
C14 H14A 0.9800 .
C14 H14B 0.9800 .
C14 H14C 0.9800 .
C15 H15A 0.9800 .
C15 H15B 0.9800 .
C15 H15C 0.9800 .
C16 C17 1.377(4) 2_656
C16 C18 1.388(4) .
C16 H16 0.9500 .
C17 C16 1.377(4) 2_656
C17 C18 1.393(4) .
C17 H17 0.9500 .
C18 H18 0.9500 .
